data_7064305
loop_
_publ_author_name
'Rayasingh, Amlan Ranjan'
'Manivannan, Vadivelu'

_publ_section_title
;
 Dinuclear palladium(ii) complexes of
 N-(imidazo[1,5-a]pyridin-1-yl)picolinimidamides: highly active catalysts
 for C--C and C--P bond formation
;
_journal_issue 13
_journal_name_full 'New Journal of Chemistry'
_journal_page_first 5541
_journal_page_last 5550
_journal_paper_doi 10.1039/D5NJ04746C
_journal_volume 50
_journal_year 2026
_chemical_formula_moiety 'C40 H34 Cl2 N10 O2 Pd2, Cl, 7[C3H7NO]'
_chemical_formula_sum 'C61 H83 Cl3 N17 O9 Pd2'
_chemical_formula_weight 1517.59
_space_group_crystal_system tetragonal
_space_group_IT_number 88
_space_group_name_Hall '-I 4ad'
_space_group_name_H-M_alt 'I 41/a :2'
_atom_sites_solution_hydrogens geom
_audit_creation_date 2025-09-22
_audit_creation_method
;
Olex2 1.5
(compiled 2023.08.24 svn.re1ec1418 for OlexSys, GUI svn.r6817)
;
_audit_update_record
;
2025-10-16 deposited with the CCDC.	2026-03-02 downloaded from the CCDC.
;
_cell_angle_alpha 90
_cell_angle_beta 90
_cell_angle_gamma 90
_cell_formula_units_Z 16
_cell_length_a 29.778(9)
_cell_length_b 29.778(9)
_cell_length_c 26.221(12)
_cell_measurement_reflns_used 7915
_cell_measurement_temperature 298.00
_cell_measurement_theta_max 26.15
_cell_measurement_theta_min 2.43
_cell_volume 23251(15)
_computing_cell_refinement 'SAINT V8.40B (?, 2016)'
_computing_data_reduction 'SAINT V8.40B (?, 2016)'
_computing_molecular_graphics 'Olex2 1.5 (Dolomanov et al., 2009)'
_computing_publication_material 'Olex2 1.5 (Dolomanov et al., 2009)'
_computing_structure_refinement 'SHELXL 2018/3 (Sheldrick, 2015)'
_computing_structure_solution 'SHELXT 2018/2 (Sheldrick, 2018)'
_diffrn_ambient_temperature 298.00
_diffrn_detector_area_resol_mean 7.9
_diffrn_measured_fraction_theta_full 0.987
_diffrn_measured_fraction_theta_max 0.980
_diffrn_measurement_device_type CMOS-PHOTONII-7
_diffrn_measurement_method '\w and \f scans'
_diffrn_radiation_monochromator graphite
_diffrn_radiation_type MoK\a
_diffrn_radiation_wavelength 0.71073
_diffrn_reflns_av_R_equivalents 0.1156
_diffrn_reflns_av_unetI/netI 0.1007
_diffrn_reflns_Laue_measured_fraction_full 0.987
_diffrn_reflns_Laue_measured_fraction_max 0.980
_diffrn_reflns_limit_h_max 36
_diffrn_reflns_limit_h_min -36
_diffrn_reflns_limit_k_max 36
_diffrn_reflns_limit_k_min -36
_diffrn_reflns_limit_l_max 31
_diffrn_reflns_limit_l_min -31
_diffrn_reflns_number 69701
_diffrn_reflns_point_group_measured_fraction_full 0.987
_diffrn_reflns_point_group_measured_fraction_max 0.980
_diffrn_reflns_theta_full 25.242
_diffrn_reflns_theta_max 25.742
_diffrn_reflns_theta_min 2.586
_diffrn_source 'X-ray Tube'
_diffrn_source_current 1.4
_diffrn_source_power 0.07
_diffrn_source_voltage 50.0
_diffrn_standards_number 0
_exptl_absorpt_coefficient_mu 0.835
_exptl_absorpt_correction_T_max 0.7453
_exptl_absorpt_correction_T_min 0.6406
_exptl_absorpt_correction_type multi-scan
_exptl_absorpt_process_details
;
SADABS-2016/2 (Bruker,2016/2) was used for absorption correction.
wR2(int) was 0.1513 before and 0.0941 after correction.
The Ratio of minimum to maximum transmission is 0.8595.
The \l/2 correction factor is Not present.
;
_exptl_crystal_density_diffrn 1.734
_exptl_crystal_F_000 12528
_refine_diff_density_max 0.945
_refine_diff_density_min -0.624
_refine_diff_density_rms 0.098
_refine_ls_extinction_method none
_refine_ls_goodness_of_fit_ref 1.045
_refine_ls_hydrogen_treatment constr
_refine_ls_matrix_type full
_refine_ls_number_parameters 516
_refine_ls_number_reflns 10910
_refine_ls_number_restraints 838
_refine_ls_restrained_S_all 1.011
_refine_ls_R_factor_all 0.1494
_refine_ls_R_factor_gt 0.0921
_refine_ls_shift/su_max 0.001
_refine_ls_shift/su_mean 0.000
_refine_ls_structure_factor_coef Fsqd
_refine_ls_weighting_details 'w=1/[\s^2^(Fo^2^)+(0.0390P)^2^+268.1351P] where P=(Fo^2^+2Fc^2^)/3'
_refine_ls_weighting_scheme calc
_refine_ls_wR_factor_gt 0.1627
_refine_ls_wR_factor_ref 0.1912
_reflns_Friedel_coverage 0.000
_reflns_number_gt 6175
_reflns_number_total 10910
_reflns_threshold_expression 'I > 2\s(I)'
_cod_data_source_file d5nj04746c2.cif
_cod_data_source_block 2
_cod_depositor_comments 'Adding full bibliography for 7064300--7064310.cif.'
_cod_original_cell_volume 23251(18)
_cod_original_sg_symbol_H-M 'I 41/a'
_cod_database_code 7064305
_shelx_shelxl_version_number 2018/3
_shelx_space_group_comment
;
The symmetry employed for this shelxl refinement is uniquely defined
by the following loop, which should always be used as a source of
symmetry information in preference to the above space-group names.
They are only intended as comments.
;
_olex2_refinement_description
;
1. Fixed Uiso
 At 1.2 times of:
  All C(H) groups, All N(H,H) groups
 At 1.5 times of:
  All C(H,H,H) groups
2. Uiso/Uaniso restraints and constraints
All non-hydrogen atoms have similar U: within 2A with sigma of 0.04 and sigma
for terminal atoms of 0.08 within 2A
3. Rigid body (RIGU) restrains
 All non-hydrogen atoms
 with sigma for 1-2 distances of 0.004 and sigma for 1-3 distances of 0.004
4.a Aromatic/amide H refined with riding coordinates:
 C4(H4), C3(H3), C2(H2), C1(H1), C24(H24), C23(H23), C22(H22), C21(H21),
 C29(H29), C30(H30), C31(H31), C32(H32), C38(H38), C33(H33), C35(H35), C36(H36),
  C9(H9), C10(H10), C11(H11), C12(H12), C19(H19), C18(H18), C16(H16), C15(H15)
4.b X=CH2 refined with riding coordinates:
 N9(H9A,H9B), N10(H10A,H10B)
4.c Idealised Me refined as rotating group:
 C20(H20A,H20B,H20C), C40(H40A,H40B,H40C)
;
_smtbx_masks_void_probe_radius 1.2
_smtbx_masks_void_truncation_radius 1.2
_olex2_submission_special_instructions 'No special instructions were received'

loop_
_space_group_symop_operation_xyz
'x, y, z'
'-x+1/2, -y, z+1/2'
'-y+3/4, x+1/4, z+1/4'
'y+3/4, -x+3/4, z+3/4'
'x+1/2, y+1/2, z+1/2'
'-x+1, -y+1/2, z+1'
'-y+5/4, x+3/4, z+3/4'
'y+5/4, -x+5/4, z+5/4'
'-x, -y, -z'
'x-1/2, y, -z-1/2'
'y-3/4, -x-1/4, -z-1/4'
'-y-3/4, x-3/4, -z-3/4'
'-x+1/2, -y+1/2, -z+1/2'
'x, y+1/2, -z'
'y-1/4, -x+1/4, -z+1/4'
'-y-1/4, x-1/4, -z-1/4'

loop_
_atom_site_label
_atom_site_type_symbol
_atom_site_fract_x
_atom_site_fract_y
_atom_site_fract_z
_atom_site_U_iso_or_equiv
_atom_site_adp_type
_atom_site_occupancy
_atom_site_site_symmetry_order
_atom_site_calc_flag
_atom_site_refinement_flags_posn
_atom_site_refinement_flags_adp
_atom_site_refinement_flags_occupancy
_atom_site_disorder_assembly
_atom_site_disorder_group
Pd1 Pd 0.68626(2) 0.58194(2) 0.31354(2) 0.0509(2) Uani 1 1 d . . . . .
Pd2 Pd 0.82308(2) 0.56324(2) 0.31262(2) 0.0488(2) Uani 1 1 d . U . . .
Cl1 Cl 0.63390(8) 0.57585(8) 0.24944(9) 0.0668(7) Uani 1 1 d . . . . .
Cl2 Cl 0.87253(8) 0.55071(8) 0.37777(8) 0.0670(7) Uani 1 1 d . . . . .
Cl3 Cl 0.71794(11) 0.51250(11) 0.56547(10) 0.1005(10) Uani 1 1 d . . . . .
O1 O 0.5585(3) 0.7613(3) 0.3196(4) 0.125(3) Uani 1 1 d . U . . .
O2 O 1.0017(2) 0.6670(2) 0.2862(3) 0.0788(19) Uani 1 1 d . U . . .
N1 N 0.6547(3) 0.5410(3) 0.3629(3) 0.070(2) Uani 1 1 d . U . . .
N2 N 0.7214(2) 0.6233(2) 0.2681(2) 0.0451(15) Uani 1 1 d . U . . .
N3 N 0.7384(2) 0.6805(2) 0.2184(3) 0.0532(16) Uani 1 1 d . U . . .
N4 N 0.7271(2) 0.5888(2) 0.3753(2) 0.0507(17) Uani 1 1 d . U . . .
N5 N 0.8036(2) 0.6800(2) 0.3960(3) 0.0515(16) Uani 1 1 d . U . . .
N6 N 0.7844(2) 0.5730(2) 0.2505(2) 0.0506(16) Uani 1 1 d . U . . .
N7 N 0.8006(2) 0.6171(2) 0.3522(2) 0.0452(15) Uani 1 1 d . U . . .
N8 N 0.8429(3) 0.5114(3) 0.2697(3) 0.068(2) Uani 1 1 d . U . . .
N9 N 0.7349(3) 0.5668(3) 0.4597(3) 0.070(2) Uani 1 1 d . U . . .
H9A H 0.759098 0.582258 0.463183 0.084 Uiso 1 1 calc R U . . .
H9B H 0.724576 0.551576 0.485000 0.084 Uiso 1 1 calc R U . . .
N10 N 0.7710(3) 0.5474(3) 0.1685(2) 0.069(2) Uani 1 1 d . U . . .
H10A H 0.752106 0.568492 0.162247 0.083 Uiso 1 1 calc R U . . .
H10B H 0.776947 0.527684 0.145412 0.083 Uiso 1 1 calc R U . . .
C20 C 1.0119(4) 0.6534(4) 0.2351(4) 0.091(3) Uani 1 1 d . U . . .
H20A H 0.998025 0.673761 0.211509 0.137 Uiso 1 1 calc R U . . .
H20B H 1.000622 0.623596 0.229402 0.137 Uiso 1 1 calc R U . . .
H20C H 1.043822 0.653675 0.230194 0.137 Uiso 1 1 calc R U . . .
C5 C 0.6740(3) 0.5381(3) 0.4091(4) 0.070(3) Uani 1 1 d . U . . .
C4 C 0.6559(4) 0.5115(4) 0.4466(4) 0.100(4) Uani 1 1 d . U . . .
H4 H 0.668725 0.510456 0.478940 0.120 Uiso 1 1 calc R U . . .
C3 C 0.6183(5) 0.4864(5) 0.4352(6) 0.139(5) Uani 1 1 d . U . . .
H3 H 0.606483 0.467378 0.459922 0.167 Uiso 1 1 calc R U . . .
C2 C 0.5978(5) 0.4888(5) 0.3884(5) 0.141(6) Uani 1 1 d . U . . .
H2 H 0.571957 0.472663 0.380932 0.169 Uiso 1 1 calc R U . . .
C1 C 0.6181(4) 0.5168(4) 0.3531(5) 0.104(4) Uani 1 1 d . U . . .
H1 H 0.605432 0.518762 0.320736 0.124 Uiso 1 1 calc R U . . .
C27 C 0.7605(3) 0.6131(3) 0.2423(3) 0.0427(17) Uani 1 1 d . U . . .
C28 C 0.7716(3) 0.6487(3) 0.2115(3) 0.0490(18) Uani 1 1 d . U . . .
C34 C 0.7078(3) 0.6639(3) 0.2532(3) 0.0509(18) Uani 1 1 d . U . . .
C6 C 0.7136(3) 0.5665(3) 0.4157(3) 0.058(2) Uani 1 1 d . U . . .
C7 C 0.7616(3) 0.6207(3) 0.3793(3) 0.0473(18) Uani 1 1 d . U . . .
C8 C 0.7621(3) 0.6600(3) 0.4074(3) 0.0487(18) Uani 1 1 d . U . . .
C13 C 0.8260(3) 0.6527(3) 0.3622(3) 0.0459(17) Uani 1 1 d . U . . .
C25 C 0.8231(3) 0.5080(3) 0.2237(3) 0.068(2) Uani 1 1 d . U . . .
C24 C 0.8334(4) 0.4742(4) 0.1895(4) 0.096(4) Uani 1 1 d . U . . .
H24 H 0.819558 0.472580 0.157806 0.115 Uiso 1 1 calc R U . . .
C23 C 0.8655(5) 0.4425(5) 0.2044(5) 0.126(5) Uani 1 1 d . U . . .
H23 H 0.873055 0.419176 0.182468 0.152 Uiso 1 1 calc R U . . .
C22 C 0.8857(5) 0.4456(4) 0.2504(5) 0.121(5) Uani 1 1 d . U . . .
H22 H 0.907383 0.424962 0.260418 0.145 Uiso 1 1 calc R U . . .
C21 C 0.8728(4) 0.4805(4) 0.2821(4) 0.095(4) Uani 1 1 d . U . . .
H21 H 0.886088 0.482282 0.314137 0.114 Uiso 1 1 calc R U . . .
C29 C 0.8068(3) 0.6576(3) 0.1756(3) 0.066(2) Uani 1 1 d . U . . .
H29 H 0.829425 0.636795 0.169407 0.079 Uiso 1 1 calc R U . . .
C30 C 0.8058(4) 0.6974(4) 0.1513(4) 0.081(3) Uani 1 1 d . U . . .
H30 H 0.828552 0.704207 0.128256 0.097 Uiso 1 1 calc R U . . .
C31 C 0.7721(4) 0.7284(4) 0.1596(4) 0.083(3) Uani 1 1 d . U . . .
H31 H 0.772336 0.755180 0.141329 0.100 Uiso 1 1 calc R U . . .
C32 C 0.7391(3) 0.7210(3) 0.1933(3) 0.066(2) Uani 1 1 d . U . . .
H32 H 0.717237 0.742707 0.199557 0.080 Uiso 1 1 calc R U . . .
C37 C 0.6679(3) 0.6874(3) 0.2701(4) 0.060(2) Uani 1 1 d . U . . .
C38 C 0.6397(3) 0.7090(3) 0.2362(4) 0.072(3) Uani 1 1 d . U . . .
H38 H 0.645342 0.707309 0.201339 0.087 Uiso 1 1 calc R U . . .
C33 C 0.6037(4) 0.7327(3) 0.2535(5) 0.086(3) Uani 1 1 d . U . . .
H33 H 0.585110 0.747332 0.230332 0.104 Uiso 1 1 calc R U . . .
C39 C 0.5945(4) 0.7354(4) 0.3056(5) 0.086(3) Uani 1 1 d . U . . .
C35 C 0.6208(4) 0.7121(3) 0.3395(5) 0.079(3) Uani 1 1 d . U . . .
H35 H 0.613949 0.711878 0.374108 0.095 Uiso 1 1 calc R U . . .
C36 C 0.6574(3) 0.6890(3) 0.3215(4) 0.065(2) Uani 1 1 d . U . . .
H36 H 0.675766 0.673983 0.344554 0.078 Uiso 1 1 calc R U . . .
C9 C 0.7330(3) 0.6812(3) 0.4420(3) 0.060(2) Uani 1 1 d . U . . .
H9 H 0.705401 0.668450 0.450225 0.072 Uiso 1 1 calc R U . . .
C10 C 0.7460(4) 0.7204(4) 0.4632(4) 0.076(3) Uani 1 1 d . U . . .
H10 H 0.727199 0.734824 0.486342 0.091 Uiso 1 1 calc R U . . .
C11 C 0.7875(4) 0.7398(4) 0.4505(4) 0.082(3) Uani 1 1 d . U . . .
H11 H 0.795765 0.766743 0.465797 0.098 Uiso 1 1 calc R U . . .
C12 C 0.8154(3) 0.7208(3) 0.4173(4) 0.068(3) Uani 1 1 d . U . . .
H12 H 0.842355 0.734673 0.408569 0.082 Uiso 1 1 calc R U . . .
C14 C 0.8707(3) 0.6604(3) 0.3412(3) 0.0513(19) Uani 1 1 d . U . . .
C19 C 0.8795(3) 0.6522(3) 0.2899(3) 0.060(2) Uani 1 1 d . U . . .
H19 H 0.855750 0.645526 0.268197 0.072 Uiso 1 1 calc R U . . .
C18 C 0.9228(3) 0.6538(3) 0.2700(3) 0.063(2) Uani 1 1 d . U . . .
H18 H 0.928070 0.647318 0.235787 0.075 Uiso 1 1 calc R U . . .
C17 C 0.9577(3) 0.6651(3) 0.3021(4) 0.060(2) Uani 1 1 d . U . . .
C16 C 0.9495(3) 0.6739(3) 0.3528(4) 0.064(2) Uani 1 1 d . U . . .
H16 H 0.973306 0.681303 0.374168 0.077 Uiso 1 1 calc R U . . .
C15 C 0.9070(3) 0.6719(3) 0.3724(3) 0.058(2) Uani 1 1 d . U . . .
H15 H 0.902223 0.678264 0.406656 0.069 Uiso 1 1 calc R U . . .
C26 C 0.7907(3) 0.5452(3) 0.2128(3) 0.055(2) Uani 1 1 d . U . . .
C40 C 0.5538(5) 0.7714(7) 0.3727(7) 0.172(7) Uani 1 1 d . U . . .
H40A H 0.529421 0.792063 0.377407 0.258 Uiso 1 1 calc R U . . .
H40B H 0.581088 0.784582 0.385106 0.258 Uiso 1 1 calc R U . . .
H40C H 0.547722 0.744212 0.391167 0.258 Uiso 1 1 calc R U . . .

loop_
_atom_site_aniso_label
_atom_site_aniso_U_11
_atom_site_aniso_U_22
_atom_site_aniso_U_33
_atom_site_aniso_U_23
_atom_site_aniso_U_13
_atom_site_aniso_U_12
Pd1 0.0619(4) 0.0569(4) 0.0341(4) 0.0011(3) -0.0089(3) -0.0099(3)
Pd2 0.0647(5) 0.0545(4) 0.0271(3) 0.0047(3) -0.0067(3) 0.0022(3)
Cl1 0.0739(16) 0.0732(16) 0.0533(14) -0.0116(12) -0.0225(12) -0.0078(13)
Cl2 0.0852(17) 0.0754(16) 0.0406(12) 0.0184(11) -0.0162(12) 0.0055(13)
Cl3 0.118(2) 0.130(3) 0.0527(16) 0.0364(17) 0.0073(16) 0.004(2)
O1 0.093(6) 0.105(6) 0.177(9) -0.005(7) -0.005(6) 0.031(5)
O2 0.054(4) 0.100(5) 0.082(4) 0.011(4) -0.002(3) -0.006(4)
N1 0.089(6) 0.069(5) 0.050(4) 0.014(4) 0.001(4) -0.030(4)
N2 0.061(4) 0.046(4) 0.029(3) -0.003(3) -0.010(3) -0.009(3)
N3 0.070(4) 0.047(4) 0.043(4) 0.009(3) -0.019(3) -0.010(3)
N4 0.065(4) 0.062(4) 0.025(3) 0.007(3) -0.010(3) -0.013(3)
N5 0.057(4) 0.055(4) 0.043(4) 0.000(3) -0.017(3) 0.003(3)
N6 0.067(4) 0.059(4) 0.026(3) 0.002(3) -0.008(3) 0.001(3)
N7 0.063(4) 0.047(4) 0.025(3) 0.004(3) -0.004(3) -0.007(3)
N8 0.095(6) 0.064(5) 0.045(4) -0.001(4) -0.005(4) 0.017(4)
N9 0.076(5) 0.092(6) 0.043(4) 0.022(4) 0.000(4) -0.013(5)
N10 0.092(6) 0.085(6) 0.031(4) -0.019(4) -0.008(4) 0.021(5)
C20 0.079(7) 0.107(9) 0.088(7) 0.025(6) 0.022(6) -0.003(7)
C5 0.075(6) 0.088(7) 0.047(5) 0.017(5) 0.008(4) -0.017(5)
C4 0.098(8) 0.131(10) 0.071(7) 0.037(6) -0.004(6) -0.047(7)
C3 0.129(10) 0.173(12) 0.114(9) 0.068(9) -0.017(8) -0.086(9)
C2 0.129(11) 0.183(13) 0.109(9) 0.043(9) -0.022(7) -0.095(9)
C1 0.111(8) 0.130(10) 0.070(7) 0.006(6) -0.003(6) -0.058(7)
C27 0.051(4) 0.054(4) 0.023(4) 0.005(3) -0.019(3) -0.010(3)
C28 0.063(5) 0.054(4) 0.030(4) 0.003(3) -0.018(3) -0.011(3)
C34 0.063(5) 0.050(4) 0.040(4) 0.004(4) -0.026(3) -0.009(3)
C6 0.070(6) 0.075(6) 0.029(4) 0.008(4) -0.001(4) -0.003(4)
C7 0.058(4) 0.060(5) 0.024(4) 0.008(3) -0.016(3) -0.005(3)
C8 0.056(4) 0.058(5) 0.032(4) 0.006(3) -0.017(3) 0.004(4)
C13 0.054(4) 0.048(4) 0.035(4) 0.014(3) -0.012(3) -0.004(3)
C25 0.092(7) 0.073(6) 0.040(4) -0.012(4) -0.006(4) 0.006(5)
C24 0.126(9) 0.104(8) 0.058(6) -0.031(5) -0.022(6) 0.034(6)
C23 0.156(12) 0.121(10) 0.101(8) -0.035(8) -0.032(8) 0.063(8)
C22 0.158(11) 0.109(9) 0.094(8) -0.020(7) -0.026(8) 0.068(8)
C21 0.131(9) 0.088(7) 0.067(7) 0.003(5) -0.006(6) 0.041(6)
C29 0.072(6) 0.084(6) 0.041(5) 0.007(4) -0.009(4) -0.029(5)
C30 0.081(7) 0.102(7) 0.059(6) 0.026(5) -0.017(5) -0.044(5)
C31 0.102(8) 0.082(7) 0.066(7) 0.037(6) -0.032(5) -0.037(5)
C32 0.092(6) 0.056(5) 0.051(5) 0.019(4) -0.037(4) -0.020(5)
C37 0.070(5) 0.051(5) 0.060(5) 0.000(4) -0.024(4) 0.000(4)
C38 0.081(6) 0.062(6) 0.074(6) 0.007(5) -0.027(5) 0.005(5)
C33 0.085(7) 0.060(6) 0.114(7) 0.005(6) -0.032(6) 0.010(5)
C39 0.071(6) 0.059(6) 0.127(7) 0.000(6) -0.008(6) 0.001(5)
C35 0.076(7) 0.072(7) 0.089(7) -0.009(5) -0.005(5) 0.000(5)
C36 0.068(6) 0.059(6) 0.068(5) 0.002(5) -0.018(4) -0.001(4)
C9 0.068(5) 0.070(5) 0.041(5) 0.007(4) -0.009(4) 0.012(4)
C10 0.083(6) 0.083(6) 0.063(6) -0.023(5) -0.015(5) 0.019(5)
C11 0.087(7) 0.071(6) 0.088(7) -0.021(5) -0.030(5) 0.006(5)
C12 0.064(6) 0.062(5) 0.079(7) -0.007(5) -0.029(5) -0.006(4)
C14 0.057(4) 0.056(5) 0.040(4) -0.001(4) -0.013(3) -0.003(4)
C19 0.059(5) 0.073(6) 0.049(4) 0.008(4) -0.015(4) -0.009(5)
C18 0.063(5) 0.078(6) 0.047(5) 0.013(5) -0.008(4) -0.008(5)
C17 0.063(4) 0.057(5) 0.059(5) 0.021(4) -0.007(4) -0.012(4)
C16 0.059(5) 0.070(6) 0.064(5) -0.002(5) -0.022(4) -0.003(5)
C15 0.060(4) 0.063(6) 0.050(5) -0.007(4) -0.022(4) 0.006(4)
C26 0.077(6) 0.066(5) 0.022(4) -0.010(3) -0.010(4) -0.008(4)
C40 0.110(12) 0.223(19) 0.184(12) -0.019(14) 0.037(12) 0.060(12)

loop_
_atom_type_symbol
_atom_type_description
_atom_type_scat_dispersion_real
_atom_type_scat_dispersion_imag
_atom_type_scat_source
C C 0.0033 0.0016 'International Tables Vol C Tables 4.2.6.8 and 6.1.1.4'
H H 0.0000 0.0000 'International Tables Vol C Tables 4.2.6.8 and 6.1.1.4'
Cl Cl 0.1484 0.1585 'International Tables Vol C Tables 4.2.6.8 and 6.1.1.4'
N N 0.0061 0.0033 'International Tables Vol C Tables 4.2.6.8 and 6.1.1.4'
O O 0.0106 0.0060 'International Tables Vol C Tables 4.2.6.8 and 6.1.1.4'
Pd Pd -0.9988 1.0072 'International Tables Vol C Tables 4.2.6.8 and 6.1.1.4'

loop_
_geom_angle_atom_site_label_1
_geom_angle_atom_site_label_2
_geom_angle_atom_site_label_3
_geom_angle
_geom_angle_site_symmetry_1
_geom_angle_site_symmetry_3
_geom_angle_publ_flag
N1 Pd1 Cl1 96.0(2) . . ?
N1 Pd1 N4 80.1(3) . . ?
N2 Pd1 Cl1 88.15(18) . . ?
N2 Pd1 N1 175.8(3) . . ?
N2 Pd1 N4 95.8(3) . . ?
N4 Pd1 Cl1 173.9(2) . . ?
N6 Pd2 Cl2 174.4(2) . . ?
N6 Pd2 N7 96.4(3) . . ?
N7 Pd2 Cl2 87.63(19) . . ?
N8 Pd2 Cl2 96.0(2) . . ?
N8 Pd2 N6 79.9(3) . . ?
N8 Pd2 N7 176.3(3) . . ?
C39 O1 C40 117.0(12) . . ?
C17 O2 C20 118.3(8) . . ?
C5 N1 Pd1 114.7(6) . . ?
C1 N1 Pd1 126.0(7) . . ?
C1 N1 C5 119.3(9) . . ?
C27 N2 Pd1 126.6(5) . . ?
C34 N2 Pd1 124.9(6) . . ?
C34 N2 C27 108.1(7) . . ?
C34 N3 C28 108.3(7) . . ?
C32 N3 C28 121.9(8) . . ?
C32 N3 C34 129.9(9) . . ?
C6 N4 Pd1 114.2(6) . . ?
C6 N4 C7 120.4(7) . . ?
C7 N4 Pd1 124.3(5) . . ?
C13 N5 C8 108.2(7) . . ?
C13 N5 C12 131.0(8) . . ?
C12 N5 C8 120.8(8) . . ?
C27 N6 Pd2 122.3(5) . . ?
C26 N6 Pd2 116.1(6) . . ?
C26 N6 C27 119.8(7) . . ?
C7 N7 Pd2 127.7(5) . . ?
C13 N7 Pd2 123.1(6) . . ?
C13 N7 C7 108.4(7) . . ?
C25 N8 Pd2 115.7(6) . . ?
C21 N8 Pd2 126.7(7) . . ?
C21 N8 C25 117.5(9) . . ?
H9A N9 H9B 120.0 . . ?
C6 N9 H9A 120.0 . . ?
C6 N9 H9B 120.0 . . ?
H10A N10 H10B 120.0 . . ?
C26 N10 H10A 120.0 . . ?
C26 N10 H10B 120.0 . . ?
O2 C20 H20A 109.5 . . ?
O2 C20 H20B 109.5 . . ?
O2 C20 H20C 109.5 . . ?
H20A C20 H20B 109.5 . . ?
H20A C20 H20C 109.5 . . ?
H20B C20 H20C 109.5 . . ?
N1 C5 C4 120.9(9) . . ?
N1 C5 C6 114.5(8) . . ?
C4 C5 C6 124.5(9) . . ?
C5 C4 H4 120.8 . . ?
C5 C4 C3 118.5(11) . . ?
C3 C4 H4 120.8 . . ?
C4 C3 H3 119.1 . . ?
C2 C3 C4 121.7(12) . . ?
C2 C3 H3 119.1 . . ?
C3 C2 H2 122.0 . . ?
C3 C2 C1 115.9(12) . . ?
C1 C2 H2 122.0 . . ?
N1 C1 C2 123.6(11) . . ?
N1 C1 H1 118.2 . . ?
C2 C1 H1 118.2 . . ?
N2 C27 N6 122.6(7) . . ?
C28 C27 N2 108.8(7) . . ?
C28 C27 N6 128.5(8) . . ?
N3 C28 C29 118.9(8) . . ?
C27 C28 N3 106.1(8) . . ?
C27 C28 C29 135.0(9) . . ?
N2 C34 N3 108.6(8) . . ?
N2 C34 C37 126.6(8) . . ?
N3 C34 C37 124.8(8) . . ?
N4 C6 N9 123.8(8) . . ?
N4 C6 C5 116.3(8) . . ?
N9 C6 C5 119.8(8) . . ?
N7 C7 N4 122.0(7) . . ?
N7 C7 C8 109.7(7) . . ?
C8 C7 N4 128.3(8) . . ?
N5 C8 C9 119.4(8) . . ?
C7 C8 N5 104.7(8) . . ?
C7 C8 C9 135.9(9) . . ?
N5 C13 C14 126.3(8) . . ?
N7 C13 N5 108.9(7) . . ?
N7 C13 C14 124.7(8) . . ?
N8 C25 C24 122.6(10) . . ?
N8 C25 C26 113.5(8) . . ?
C24 C25 C26 123.8(9) . . ?
C25 C24 H24 121.3 . . ?
C25 C24 C23 117.5(10) . . ?
C23 C24 H24 121.3 . . ?
C24 C23 H23 119.7 . . ?
C22 C23 C24 120.5(12) . . ?
C22 C23 H23 119.7 . . ?
C23 C22 H22 121.2 . . ?
C23 C22 C21 117.7(12) . . ?
C21 C22 H22 121.2 . . ?
N8 C21 C22 124.1(11) . . ?
N8 C21 H21 117.9 . . ?
C22 C21 H21 117.9 . . ?
C28 C29 H29 121.3 . . ?
C30 C29 C28 117.3(10) . . ?
C30 C29 H29 121.3 . . ?
C29 C30 H30 119.0 . . ?
C29 C30 C31 122.0(11) . . ?
C31 C30 H30 119.0 . . ?
C30 C31 H31 119.1 . . ?
C32 C31 C30 121.8(10) . . ?
C32 C31 H31 119.1 . . ?
N3 C32 H32 121.0 . . ?
C31 C32 N3 118.1(10) . . ?
C31 C32 H32 121.0 . . ?
C38 C37 C34 121.7(9) . . ?
C38 C37 C36 118.2(10) . . ?
C36 C37 C34 120.1(8) . . ?
C37 C38 H38 119.8 . . ?
C33 C38 C37 120.3(11) . . ?
C33 C38 H38 119.8 . . ?
C38 C33 H33 119.6 . . ?
C38 C33 C39 120.7(11) . . ?
C39 C33 H33 119.6 . . ?
O1 C39 C33 116.6(12) . . ?
O1 C39 C35 123.9(13) . . ?
C35 C39 C33 119.5(11) . . ?
C39 C35 H35 120.6 . . ?
C36 C35 C39 118.9(11) . . ?
C36 C35 H35 120.6 . . ?
C37 C36 H36 118.9 . . ?
C35 C36 C37 122.2(10) . . ?
C35 C36 H36 118.9 . . ?
C8 C9 H9 120.8 . . ?
C10 C9 C8 118.5(9) . . ?
C10 C9 H9 120.8 . . ?
C9 C10 H10 119.7 . . ?
C9 C10 C11 120.7(10) . . ?
C11 C10 H10 119.7 . . ?
C10 C11 H11 119.0 . . ?
C12 C11 C10 122.1(10) . . ?
C12 C11 H11 119.0 . . ?
N5 C12 H12 120.7 . . ?
C11 C12 N5 118.5(10) . . ?
C11 C12 H12 120.7 . . ?
C19 C14 C13 120.7(8) . . ?
C19 C14 C15 117.5(8) . . ?
C15 C14 C13 121.5(8) . . ?
C14 C19 H19 118.9 . . ?
C18 C19 C14 122.1(8) . . ?
C18 C19 H19 118.9 . . ?
C19 C18 H18 120.8 . . ?
C17 C18 C19 118.5(9) . . ?
C17 C18 H18 120.8 . . ?
O2 C17 C18 122.8(9) . . ?
O2 C17 C16 117.1(8) . . ?
C16 C17 C18 120.1(9) . . ?
C17 C16 H16 119.4 . . ?
C15 C16 C17 121.3(9) . . ?
C15 C16 H16 119.4 . . ?
C14 C15 H15 119.8 . . ?
C16 C15 C14 120.5(9) . . ?
C16 C15 H15 119.8 . . ?
N6 C26 N10 125.4(9) . . ?
N6 C26 C25 114.6(7) . . ?
N10 C26 C25 119.9(8) . . ?
O1 C40 H40A 109.5 . . ?
O1 C40 H40B 109.5 . . ?
O1 C40 H40C 109.5 . . ?
H40A C40 H40B 109.5 . . ?
H40A C40 H40C 109.5 . . ?
H40B C40 H40C 109.5 . . ?

loop_
_geom_bond_atom_site_label_1
_geom_bond_atom_site_label_2
_geom_bond_distance
_geom_bond_site_symmetry_2
_geom_bond_publ_flag
Pd1 Cl1 2.300(2) . ?
Pd1 N1 2.011(7) . ?
Pd1 N2 2.007(6) . ?
Pd1 N4 2.036(6) . ?
Pd2 Cl2 2.286(2) . ?
Pd2 N6 2.016(6) . ?
Pd2 N7 2.023(6) . ?
Pd2 N8 1.999(7) . ?
O1 C39 1.371(13) . ?
O1 C40 1.431(17) . ?
O2 C20 1.432(12) . ?
O2 C17 1.375(10) . ?
N1 C5 1.345(11) . ?
N1 C1 1.332(12) . ?
N2 C27 1.380(10) . ?
N2 C34 1.334(10) . ?
N3 C28 1.383(10) . ?
N3 C34 1.379(10) . ?
N3 C32 1.375(10) . ?
N4 C6 1.312(10) . ?
N4 C7 1.406(10) . ?
N5 C8 1.404(10) . ?
N5 C13 1.376(10) . ?
N5 C12 1.382(11) . ?
N6 C27 1.408(10) . ?
N6 C26 1.303(10) . ?
N7 C7 1.366(10) . ?
N7 C13 1.329(10) . ?
N8 C25 1.345(11) . ?
N8 C21 1.322(12) . ?
N9 H9A 0.8600 . ?
N9 H9B 0.8600 . ?
N9 C6 1.316(10) . ?
N10 H10A 0.8600 . ?
N10 H10B 0.8600 . ?
N10 C26 1.303(10) . ?
C20 H20A 0.9600 . ?
C20 H20B 0.9600 . ?
C20 H20C 0.9600 . ?
C5 C4 1.373(12) . ?
C5 C6 1.460(12) . ?
C4 H4 0.9300 . ?
C4 C3 1.380(15) . ?
C3 H3 0.9300 . ?
C3 C2 1.371(17) . ?
C2 H2 0.9300 . ?
C2 C1 1.384(15) . ?
C1 H1 0.9300 . ?
C27 C28 1.373(10) . ?
C28 C29 1.433(12) . ?
C34 C37 1.449(12) . ?
C7 C8 1.383(11) . ?
C8 C9 1.404(11) . ?
C13 C14 1.460(11) . ?
C25 C24 1.383(13) . ?
C25 C26 1.497(12) . ?
C24 H24 0.9300 . ?
C24 C23 1.398(15) . ?
C23 H23 0.9300 . ?
C23 C22 1.349(16) . ?
C22 H22 0.9300 . ?
C22 C21 1.385(15) . ?
C21 H21 0.9300 . ?
C29 H29 0.9300 . ?
C29 C30 1.344(13) . ?
C30 H30 0.9300 . ?
C30 C31 1.383(15) . ?
C31 H31 0.9300 . ?
C31 C32 1.341(14) . ?
C32 H32 0.9300 . ?
C37 C38 1.383(12) . ?
C37 C36 1.383(12) . ?
C38 H38 0.9300 . ?
C38 C33 1.361(14) . ?
C33 H33 0.9300 . ?
C33 C39 1.396(16) . ?
C39 C35 1.375(15) . ?
C35 H35 0.9300 . ?
C35 C36 1.372(13) . ?
C36 H36 0.9300 . ?
C9 H9 0.9300 . ?
C9 C10 1.350(12) . ?
C10 H10 0.9300 . ?
C10 C11 1.405(14) . ?
C11 H11 0.9300 . ?
C11 C12 1.330(13) . ?
C12 H12 0.9300 . ?
C14 C19 1.392(11) . ?
C14 C15 1.398(11) . ?
C19 H19 0.9300 . ?
C19 C18 1.390(12) . ?
C18 H18 0.9300 . ?
C18 C17 1.382(12) . ?
C17 C16 1.376(12) . ?
C16 H16 0.9300 . ?
C16 C15 1.366(12) . ?
C15 H15 0.9300 . ?
C40 H40A 0.9600 . ?
C40 H40B 0.9600 . ?
C40 H40C 0.9600 . ?

loop_
_geom_torsion_atom_site_label_1
_geom_torsion_atom_site_label_2
_geom_torsion_atom_site_label_3
_geom_torsion_atom_site_label_4
_geom_torsion
_geom_torsion_site_symmetry_1
_geom_torsion_site_symmetry_2
_geom_torsion_site_symmetry_3
_geom_torsion_site_symmetry_4
_geom_torsion_publ_flag
Pd1 N1 C5 C4 179.7(9) . . . . ?
Pd1 N1 C5 C6 2.2(12) . . . . ?
Pd1 N1 C1 C2 179.5(12) . . . . ?
Pd1 N2 C27 N6 -9.1(9) . . . . ?
Pd1 N2 C27 C28 174.1(5) . . . . ?
Pd1 N2 C34 N3 -174.2(4) . . . . ?
Pd1 N2 C34 C37 5.9(11) . . . . ?
Pd1 N4 C6 N9 -179.2(7) . . . . ?
Pd1 N4 C6 C5 4.3(11) . . . . ?
Pd1 N4 C7 N7 -72.2(9) . . . . ?
Pd1 N4 C7 C8 104.7(8) . . . . ?
Pd2 N6 C27 N2 -76.1(8) . . . . ?
Pd2 N6 C27 C28 100.0(8) . . . . ?
Pd2 N6 C26 N10 -175.9(7) . . . . ?
Pd2 N6 C26 C25 5.0(10) . . . . ?
Pd2 N7 C7 N4 -12.2(10) . . . . ?
Pd2 N7 C7 C8 170.4(5) . . . . ?
Pd2 N7 C13 N5 -170.8(5) . . . . ?
Pd2 N7 C13 C14 7.9(10) . . . . ?
Pd2 N8 C25 C24 179.5(9) . . . . ?
Pd2 N8 C25 C26 2.0(11) . . . . ?
Pd2 N8 C21 C22 -179.1(10) . . . . ?
O1 C39 C35 C36 -176.7(10) . . . . ?
O2 C17 C16 C15 -178.6(8) . . . . ?
N1 C5 C4 C3 2.5(19) . . . . ?
N1 C5 C6 N4 -4.4(13) . . . . ?
N1 C5 C6 N9 179.0(9) . . . . ?
N2 C27 C28 N3 -0.8(8) . . . . ?
N2 C27 C28 C29 -178.2(8) . . . . ?
N2 C34 C37 C38 -134.7(9) . . . . ?
N2 C34 C37 C36 45.9(13) . . . . ?
N3 C28 C29 C30 1.3(12) . . . . ?
N3 C34 C37 C38 45.3(12) . . . . ?
N3 C34 C37 C36 -134.1(9) . . . . ?
N4 C7 C8 N5 -177.5(7) . . . . ?
N4 C7 C8 C9 4.0(15) . . . . ?
N5 C8 C9 C10 0.3(12) . . . . ?
N5 C13 C14 C19 -138.1(9) . . . . ?
N5 C13 C14 C15 48.3(12) . . . . ?
N6 C27 C28 N3 -177.3(7) . . . . ?
N6 C27 C28 C29 5.3(14) . . . . ?
N7 C7 C8 N5 -0.2(8) . . . . ?
N7 C7 C8 C9 -178.7(8) . . . . ?
N7 C13 C14 C19 43.4(12) . . . . ?
N7 C13 C14 C15 -130.2(9) . . . . ?
N8 C25 C24 C23 0.6(18) . . . . ?
N8 C25 C26 N6 -4.6(12) . . . . ?
N8 C25 C26 N10 176.2(9) . . . . ?
C20 O2 C17 C18 -4.7(13) . . . . ?
C20 O2 C17 C16 173.4(9) . . . . ?
C5 N1 C1 C2 1(2) . . . . ?
C5 C4 C3 C2 -3(2) . . . . ?
C4 C5 C6 N4 178.2(11) . . . . ?
C4 C5 C6 N9 1.5(16) . . . . ?
C4 C3 C2 C1 2(3) . . . . ?
C3 C2 C1 N1 -1(2) . . . . ?
C1 N1 C5 C4 -1.8(17) . . . . ?
C1 N1 C5 C6 -179.4(10) . . . . ?
C27 N2 C34 N3 -1.0(8) . . . . ?
C27 N2 C34 C37 179.0(7) . . . . ?
C27 N6 C26 N10 -11.0(14) . . . . ?
C27 N6 C26 C25 169.9(8) . . . . ?
C27 C28 C29 C30 178.5(9) . . . . ?
C28 N3 C34 N2 0.5(8) . . . . ?
C28 N3 C34 C37 -179.5(7) . . . . ?
C28 N3 C32 C31 3.0(12) . . . . ?
C28 C29 C30 C31 -1.0(14) . . . . ?
C34 N2 C27 N6 177.9(6) . . . . ?
C34 N2 C27 C28 1.1(8) . . . . ?
C34 N3 C28 C27 0.2(8) . . . . ?
C34 N3 C28 C29 178.1(7) . . . . ?
C34 N3 C32 C31 -177.6(8) . . . . ?
C34 C37 C38 C33 -176.6(9) . . . . ?
C34 C37 C36 C35 177.9(8) . . . . ?
C6 N4 C7 N7 120.5(9) . . . . ?
C6 N4 C7 C8 -62.6(12) . . . . ?
C6 C5 C4 C3 179.8(13) . . . . ?
C7 N4 C6 N9 -10.7(14) . . . . ?
C7 N4 C6 C5 172.8(8) . . . . ?
C7 N7 C13 N5 0.0(8) . . . . ?
C7 N7 C13 C14 178.6(7) . . . . ?
C7 C8 C9 C10 178.7(9) . . . . ?
C8 N5 C13 N7 -0.1(8) . . . . ?
C8 N5 C13 C14 -178.7(7) . . . . ?
C8 N5 C12 C11 2.9(13) . . . . ?
C8 C9 C10 C11 0.4(14) . . . . ?
C13 N5 C8 C7 0.2(8) . . . . ?
C13 N5 C8 C9 179.0(7) . . . . ?
C13 N5 C12 C11 -178.3(8) . . . . ?
C13 N7 C7 N4 177.6(7) . . . . ?
C13 N7 C7 C8 0.2(8) . . . . ?
C13 C14 C19 C18 -171.8(8) . . . . ?
C13 C14 C15 C16 172.4(8) . . . . ?
C25 N8 C21 C22 1.5(19) . . . . ?
C25 C24 C23 C22 -1(2) . . . . ?
C24 C25 C26 N6 177.9(10) . . . . ?
C24 C25 C26 N10 -1.3(16) . . . . ?
C24 C23 C22 C21 1(2) . . . . ?
C23 C22 C21 N8 -2(2) . . . . ?
C21 N8 C25 C24 -1.0(16) . . . . ?
C21 N8 C25 C26 -178.5(9) . . . . ?
C29 C30 C31 C32 1.7(16) . . . . ?
C30 C31 C32 N3 -2.6(14) . . . . ?
C32 N3 C28 C27 179.7(7) . . . . ?
C32 N3 C28 C29 -2.4(11) . . . . ?
C32 N3 C34 N2 -178.9(7) . . . . ?
C32 N3 C34 C37 1.1(13) . . . . ?
C37 C38 C33 C39 -0.5(16) . . . . ?
C38 C37 C36 C35 -1.6(14) . . . . ?
C38 C33 C39 O1 177.8(9) . . . . ?
C38 C33 C39 C35 -3.1(17) . . . . ?
C33 C39 C35 C36 4.2(16) . . . . ?
C39 C35 C36 C37 -1.9(15) . . . . ?
C36 C37 C38 C33 2.8(14) . . . . ?
C9 C10 C11 C12 0.5(16) . . . . ?
C10 C11 C12 N5 -2.1(15) . . . . ?
C12 N5 C8 C7 179.2(7) . . . . ?
C12 N5 C8 C9 -2.0(11) . . . . ?
C12 N5 C13 N7 -179.0(8) . . . . ?
C12 N5 C13 C14 2.3(13) . . . . ?
C14 C19 C18 C17 -1.9(14) . . . . ?
C19 C14 C15 C16 -1.4(13) . . . . ?
C19 C18 C17 O2 179.1(8) . . . . ?
C19 C18 C17 C16 1.1(14) . . . . ?
C18 C17 C16 C15 -0.4(14) . . . . ?
C17 C16 C15 C14 0.6(14) . . . . ?
C15 C14 C19 C18 2.1(13) . . . . ?
C26 N6 C27 N2 120.0(8) . . . . ?
C26 N6 C27 C28 -63.9(11) . . . . ?
C26 C25 C24 C23 177.9(11) . . . . ?
C40 O1 C39 C33 -168.3(13) . . . . ?
C40 O1 C39 C35 12.6(18) . . . . ?

loop_
_smtbx_masks_void_nr
_smtbx_masks_void_average_x
_smtbx_masks_void_average_y
_smtbx_masks_void_average_z
_smtbx_masks_void_volume
_smtbx_masks_void_count_electrons
_smtbx_masks_void_content
1 -0.908 -0.925 -0.366 9239.6 4323.6 '112 dmf'
